data_9004676
loop_
_publ_author_name
'Balic-Zunic T'
'Topa, D.'
'Makovicky, E.'

_publ_section_title
;
 The crystal structure of emilite, Cu10.7Pb10.7Bi21.3S48, the second 45
 angstrom derivative of the bismuthinite-aikinite solid-solution series
;
_journal_name_full 'The Canadian Mineralogist'
_journal_page_first 239
_journal_page_last 245
_journal_paper_doi 10.2113/gscanmin.40.1.239
_journal_volume 40
_journal_year 2002
_chemical_formula_sum 'Bi11 Cu5.99 Pb5 S24'
_chemical_name_mineral Emilite
_space_group_IT_number 26
_symmetry_space_group_name_Hall 'P 2c -2'
_symmetry_space_group_name_H-M 'P m c 21'
_cell_angle_alpha 90
_cell_angle_beta 90
_cell_angle_gamma 90
_cell_length_a 4.0285
_cell_length_b 44.986
_cell_length_c 11.599
_cell_formula_units_Z 2
_cell_volume 2102.042
_database_code_amcsd 0005769
_exptl_crystal_density_diffrn 7.086
_cod_original_formula_sum 'Bi11 Pb5 Cu5.99 S24'
_cod_database_code 9004676

loop_
_space_group_symop_operation_xyz
x,y,z
x,-y,1/2+z
-x,y,z
-x,-y,1/2+z

loop_
_atom_site_aniso_label
_atom_site_aniso_U_11
_atom_site_aniso_U_22
_atom_site_aniso_U_33
_atom_site_aniso_U_12
_atom_site_aniso_U_13
_atom_site_aniso_U_23
Bi1 0.03000 0.02700 0.03400 0.00000 0.00000 -0.00500
Bi2 0.03100 0.03000 0.02700 0.00000 0.00000 -0.00100
Bi3 0.03500 0.04100 0.03300 0.00000 0.00000 -0.00100
Bi4 0.02900 0.02800 0.03600 0.00000 0.00000 0.00300
Bi5 0.03300 0.02600 0.03100 0.00000 0.00000 0.00200
Bi6 0.03600 0.03300 0.04100 0.00000 0.00000 0.00100
Bi7 0.03100 0.02300 0.03300 0.00000 0.00000 0.00300
Bi8 0.03100 0.03500 0.03200 0.00000 0.00000 0.00200
Bi9 0.04000 0.02600 0.04800 0.00000 0.00000 -0.00200
Bi10 0.03000 0.02600 0.03000 0.00000 0.00000 0.00000
Bi11 0.03000 0.02400 0.03500 0.00000 0.00000 0.00000
Pb1 0.03800 0.03600 0.02600 0.00000 0.00000 -0.00300
Pb2 0.04100 0.03000 0.04500 0.00000 0.00000 0.00800
Pb3 0.03900 0.02800 0.04500 0.00000 0.00000 0.00400
Pb4 0.03800 0.02500 0.04900 0.00000 0.00000 0.00000
Pb5 0.04000 0.02200 0.05700 0.00000 0.00000 -0.00300
Cu1 0.02100 0.05000 0.00600 0.00000 0.00000 -0.00300
Cu2 0.03800 0.03100 0.04000 0.00000 0.00000 -0.00200
Cu3 0.05800 0.02200 0.06400 0.00000 0.00000 0.01100
Cu4 0.05900 0.02300 0.05600 0.00000 0.00000 -0.01300
Cu5 0.03800 0.02800 0.04000 0.00000 0.00000 0.00200

loop_
_atom_site_label
_atom_site_fract_x
_atom_site_fract_y
_atom_site_fract_z
_atom_site_occupancy
_atom_site_U_iso_or_equiv
Bi1 0.00000 0.14354 0.40030 1.00000 0.03010
Bi2 0.50000 -0.01589 0.36080 1.00000 0.02950
Bi3 0.50000 0.07152 0.53630 1.00000 0.03650
Bi4 0.00000 0.10499 0.89820 1.00000 0.03100
Bi5 0.50000 0.26488 0.86450 1.00000 0.02990
Bi6 0.50000 0.17709 0.03680 1.00000 0.03660
Bi7 0.50000 0.51934 0.86520 1.00000 0.02930
Bi8 0.00000 0.35944 0.89980 1.00000 0.03240
Bi9 0.00000 0.44729 0.72720 1.00000 0.03780
Bi10 0.50000 0.23178 0.36140 1.00000 0.02880
Bi11 0.00000 0.39190 0.40330 1.00000 0.02940
Pb1 0.00000 0.06241 0.20500 1.00000 0.03350
Pb2 0.00000 0.18685 0.70810 1.00000 0.03890
Pb3 0.50000 0.43728 0.05400 1.00000 0.03730
Pb4 0.50000 0.31476 0.54950 1.00000 0.03750
Pb5 0.00000 0.30960 0.21450 1.00000 0.03940
Cu1 0.00000 0.01000 0.60800 1.00000 0.02500
Cu2 0.00000 0.25940 0.61600 1.00000 0.03600
Cu3 0.50000 0.36520 0.14720 1.00000 0.04800
Cu4 0.50000 0.38580 0.65300 1.00000 0.04600
Cu5 0.00000 0.23870 0.11000 1.00000 0.03500
Cu6 0.00000 0.48820 0.11200 0.36000 0.04000
Cu7 0.50000 0.13350 0.65600 0.34000 0.04000
Cu8 0.50000 0.11140 0.15000 0.29000 0.04000
S1 0.50000 0.17270 0.50000 1.00000 0.02700
S2 0.50000 0.09750 0.33400 1.00000 0.02900
S3 0.50000 0.01390 0.16300 1.00000 0.02000
S4 0.00000 -0.04690 0.25600 1.00000 0.02200
S5 0.00000 0.03050 0.42500 1.00000 0.02800
S6 0.00000 0.11080 0.59400 1.00000 0.02300
S7 0.50000 0.07470 0.00100 1.00000 0.03000
S8 0.50000 0.15120 0.83400 1.00000 0.02600
S9 0.50000 0.23480 0.66800 1.00000 0.02400
S10 0.00000 0.29620 0.76600 1.00000 0.02000
S11 0.00000 0.21810 0.92700 1.00000 0.02200
S12 0.00000 0.13670 0.09300 1.00000 0.01900
S13 0.00000 0.54910 0.76300 1.00000 0.02800
S14 0.00000 0.47190 0.93200 1.00000 0.03300
S15 0.00000 0.38810 0.09400 1.00000 0.03400
S16 0.50000 0.32640 0.99900 1.00000 0.03800
S17 0.50000 0.40590 0.83600 1.00000 0.04000
S18 0.50000 0.48690 0.66700 1.00000 0.03100
S19 0.00000 0.20030 0.25500 1.00000 0.02300
S20 0.00000 0.27720 0.42800 1.00000 0.02700
S21 0.00000 0.36130 0.59700 1.00000 0.02700
S22 0.50000 0.42280 0.50400 1.00000 0.03800
S23 0.50000 0.34640 0.33900 1.00000 0.03100
S24 0.50000 0.26170 0.16700 1.00000 0.02500

loop_
_cod_related_entry_id
_cod_related_entry_database
_cod_related_entry_code
1 AMCSD 0005769
